data_7245482
loop_
_publ_author_name
'Long, J\'er\^ome'
'Lyubov, Dmitry'
'Kissel, Alexander'
'Gogolev, Ilia A.'
'Tyutyunov, Andrey A.'
'Nelyubina, Yulia V.'
'Salles, Fabrice'
'Guari, Yannick'
'Cherkasov, Anton'
'Larionova, Joulia'
'Trifonov, Alexander'

_publ_section_title
;
 Effect on the geometry over the slow relaxation of the magnetization in a
 series of Erbium(III) complexes based on halogenated ligands.
;
_journal_name_full CrystEngComm
_journal_paper_doi 10.1039/D2CE00856D
_journal_year 2022
_chemical_formula_moiety 'C63 H45 Er1 F18 O5.023 P2'
_chemical_formula_sum 'C63 H45 Er F18 O5.02 P2'
_chemical_formula_weight 1453.56
_space_group_crystal_system trigonal
_space_group_IT_number 148
_space_group_name_Hall '-R 3'
_space_group_name_H-M_alt 'R -3 :H'
_atom_sites_solution_hydrogens geom
_audit_creation_date 2022-05-27
_audit_creation_method
;
Olex2 1.3
(compiled 2020.11.12 svn.r5f609507 for OlexSys, GUI svn.r6408)
;
_audit_update_record
;
2022-05-27 deposited with the CCDC.	2022-09-14 downloaded from the CCDC.
;
_cell_angle_alpha 90
_cell_angle_beta 90
_cell_angle_gamma 120
_cell_formula_units_Z 6
_cell_length_a 18.885(12)
_cell_length_b 18.885(12)
_cell_length_c 28.24(2)
_cell_measurement_reflns_used 2215
_cell_measurement_temperature 120
_cell_measurement_theta_max 23.99
_cell_measurement_theta_min 2.16
_cell_volume 8722(10)
_computing_molecular_graphics 'Olex2 1.3 (Dolomanov et al., 2009)'
_computing_publication_material 'Olex2 1.3 (Dolomanov et al., 2009)'
_computing_structure_refinement 'XL  (Sheldrick, 2008)'
_computing_structure_solution 'SHELXT 2014/4 (Sheldrick, 2014)'
_diffrn_ambient_temperature 120.0
_diffrn_measured_fraction_theta_full 0.969
_diffrn_measured_fraction_theta_max 0.999
_diffrn_measurement_device_type 'Bruker Quest D8'
_diffrn_measurement_method '\f and \w scans'
_diffrn_radiation_monochromator graphite
_diffrn_radiation_type MoK\a
_diffrn_radiation_wavelength 0.71073
_diffrn_reflns_av_R_equivalents 0.4521
_diffrn_reflns_av_unetI/netI 0.1878
_diffrn_reflns_Laue_measured_fraction_full 0.969
_diffrn_reflns_Laue_measured_fraction_max 0.999
_diffrn_reflns_limit_h_max 22
_diffrn_reflns_limit_h_min -22
_diffrn_reflns_limit_k_max 22
_diffrn_reflns_limit_k_min -22
_diffrn_reflns_limit_l_max 33
_diffrn_reflns_limit_l_min -33
_diffrn_reflns_number 41894
_diffrn_reflns_point_group_measured_fraction_full 0.969
_diffrn_reflns_point_group_measured_fraction_max 0.999
_diffrn_reflns_theta_full 25.242
_diffrn_reflns_theta_max 24.995
_diffrn_reflns_theta_min 1.439
_diffrn_source_current 30.0
_diffrn_source_power 1.5
_diffrn_source_voltage 50.0
_diffrn_standards_number 0
_exptl_absorpt_coefficient_mu 1.607
_exptl_absorpt_correction_T_max 0.4330
_exptl_absorpt_correction_T_min 0.2435
_exptl_absorpt_process_details
;
SADABS-2008/1 (Bruker,2008) was used for absorption correction.
wR2(int) was 0.1630 before and 0.1075 after correction.
The Ratio of minimum to maximum transmission is 0.5624.
The \l/2 correction factor is 0.0015.
;
_exptl_crystal_colour yellow
_exptl_crystal_colour_primary yellow
_exptl_crystal_density_diffrn 1.660
_exptl_crystal_description needle
_exptl_crystal_F_000 4339
_exptl_crystal_size_max 0.1
_exptl_crystal_size_mid 0.01
_exptl_crystal_size_min 0.01
_refine_diff_density_max 1.672
_refine_diff_density_min -0.773
_refine_diff_density_rms 0.208
_refine_ls_extinction_coef 0.0196(16)
_refine_ls_extinction_expression Fc^*^=kFc[1+0.001xFc^2^\l^3^/sin(2\q)]^-1/4^
_refine_ls_extinction_method SHELXL
_refine_ls_goodness_of_fit_ref 1.055
_refine_ls_hydrogen_treatment constr
_refine_ls_matrix_type full
_refine_ls_number_parameters 257
_refine_ls_number_reflns 3415
_refine_ls_number_restraints 154
_refine_ls_restrained_S_all 1.043
_refine_ls_R_factor_all 0.2037
_refine_ls_R_factor_gt 0.1080
_refine_ls_shift/su_max 0.000
_refine_ls_shift/su_mean 0.000
_refine_ls_structure_factor_coef Fsqd
_refine_ls_weighting_details 'w=1/[\s^2^(Fo^2^)+(0.1339P)^2^+76.4698P] where P=(Fo^2^+2Fc^2^)/3'
_refine_ls_weighting_scheme calc
_refine_ls_wR_factor_gt 0.2474
_refine_ls_wR_factor_ref 0.3017
_reflns_Friedel_coverage 0.000
_reflns_number_gt 1610
_reflns_number_total 3415
_reflns_threshold_expression 'I > 2\s(I)'
_cod_data_source_file d2ce00856d2.cif
_cod_data_source_block 2
_cod_original_cell_volume 8722(13)
_cod_original_sg_symbol_H-M 'R -3'
_cod_database_code 7245482
_shelxl_version_number 2014/6
_shelx_space_group_comment
;
The symmetry employed for this shelxl refinement is uniquely defined
by the following loop, which should always be used as a source of
symmetry information in preference to the above space-group names.
They are only intended as comments.
;
_shelx_estimated_absorpt_t_max 0.984
_shelx_estimated_absorpt_t_min 0.856
_olex2_refinement_description
;
1. Fixed Uiso
 At 1.2 times of:
  All C(H) groups
2. Restrained distances
 P2-O3 \\sim P2-O4
 with sigma of 0.02
 P1-C10' \\sim P1-C10
 with sigma of 0.02
 C2-C1 \\sim C2'-C1
 with sigma of 0.02
 P2-C16' \\sim P2-C16
 with sigma of 0.02
3. Uiso/Uaniso restraints and constraints
Uanis(C19) \\sim Ueq, Uanis(C19') \\sim Ueq: with sigma of 0.01 and sigma for
terminal atoms of 0.02
Uanis(C18) \\sim Ueq, Uanis(C16') \\sim Ueq, Uanis(C17') \\sim Ueq, Uanis(C20')
\\sim Ueq, Uanis(C16) \\sim Ueq, Uanis(C17) \\sim Ueq, Uanis(C19) \\sim Ueq,
Uanis(C20) \\sim Ueq, Uanis(C21) \\sim Ueq: with sigma of 0.01 and sigma for
terminal atoms of 0.02
Uanis(C10) \\sim Ueq, Uanis(C11) \\sim Ueq, Uanis(C12) \\sim Ueq, Uanis(C13)
\\sim Ueq, Uanis(C14) \\sim Ueq, Uanis(C15') \\sim Ueq, Uanis(C11') \\sim Ueq,
Uanis(C12') \\sim Ueq, Uanis(C13') \\sim Ueq, Uanis(C14') \\sim Ueq,
Uanis(C10') \\sim Ueq: with sigma of 0.01 and sigma for terminal atoms of 0.02
Uanis(C4) \\sim Ueq, Uanis(C3) \\sim Ueq: with sigma of 0.01 and sigma for
terminal atoms of 0.02
Uanis(C1) \\sim Ueq, Uanis(C2') \\sim Ueq: with sigma of 0.01 and sigma for
terminal atoms of 0.02
Uanis(C10') \\sim Ueq: with sigma of 0.01 and sigma for terminal atoms of 0.02
Uanis(C10) \\sim Ueq: with sigma of 0.005 and sigma for terminal atoms of 0.01
Uanis(O3) = Uanis(O4)
Uanis(C2') = Uanis(C2)
Uanis(C6) = Uanis(C6')
Uanis(C5) = Uanis(C5')
Uanis(C3') = Uanis(C3)
Uanis(C7) = Uanis(C7')
Uanis(C4') = Uanis(C4)
Uanis(C19) = Uanis(C19')
Uanis(C18') = Uanis(C18)
Uanis(C20) = Uanis(C20')
Uanis(C21') = Uanis(C21)
Uanis(C16') = Uanis(C16)
Uanis(C17') = Uanis(C17)
Uanis(C14') = Uanis(C14)
Uanis(C12') = Uanis(C12)
Uanis(C13') = Uanis(C13)
Uanis(C11') = Uanis(C11)
Uanis(C15') = Uanis(C15)
Uanis(C10) = Uanis(C10')
4. Others
 Sof(C2)=Sof(C3')=Sof(H3')=Sof(C4')=Sof(H4')=Sof(C5')=Sof(H5')=Sof(C6')=
 Sof(H6')=Sof(C7')=Sof(H7')=1-FVAR(1)
 Sof(C2')=Sof(C3)=Sof(H3)=Sof(C4)=Sof(H4)=Sof(C5)=Sof(H5)=Sof(C6)=Sof(H6)=
 Sof(C7)=Sof(H7)=FVAR(1)
 Sof(C15')=Sof(H15')=Sof(C10')=Sof(C11')=Sof(H11')=Sof(C12')=Sof(H12')=
 Sof(C13')=Sof(H13')=Sof(C14')=Sof(H14')=1-FVAR(2)
 Sof(C10)=Sof(C11)=Sof(H11)=Sof(C12)=Sof(H12)=Sof(C13)=Sof(H13)=Sof(C14)=
 Sof(H14)=Sof(C15)=Sof(H15)=FVAR(2)
 Sof(C16)=Sof(C17)=Sof(H17)=Sof(C18)=Sof(H18)=Sof(C19)=Sof(H19)=Sof(C20)=
 Sof(H20)=Sof(C21)=Sof(H21)=1-FVAR(3)
 Sof(C21')=Sof(H21')=Sof(C16')=Sof(C17')=Sof(H17')=Sof(C18')=Sof(H18')=
 Sof(C19')=Sof(H19')=Sof(C20')=Sof(H20')=FVAR(3)
 Fixed Sof: O3(0.11111) O4(0.23)
5.a Aromatic/amide H refined with riding coordinates:
 C3(H3), C4(H4), C5(H5), C6(H6), C7(H7), C11(H11), C12(H12), C13(H13),
 C14(H14), C15(H15), C21'(H21'), C17'(H17'), C18'(H18'), C19'(H19'), C20'(H20'),
  C3'(H3'), C4'(H4'), C5'(H5'), C6'(H6'), C7'(H7'), C15'(H15'), C11'(H11'),
 C12'(H12'), C13'(H13'), C14'(H14'), C17(H17), C18(H18), C19(H19), C20(H20),
 C21(H21)
5.b Fitted hexagon refined as free rotating group:
 C2'(C3,C4,C5,C6,C7), C10(C11,C12,C13,C14,C15), C21'(C16',C17',C18',C19',C20'),
  C2(C3',C4',C5',C6',C7'), C15'(C10',C11',C12',C13',C14'), C16(C17,C18,C19,C20,
 C21)
;
_olex2_submission_special_instructions 'No special instructions were received'

loop_
_space_group_symop_operation_xyz
'x, y, z'
'-y, x-y, z'
'-x+y, -x, z'
'x+2/3, y+1/3, z+1/3'
'-y+2/3, x-y+1/3, z+1/3'
'-x+y+2/3, -x+1/3, z+1/3'
'x+1/3, y+2/3, z+2/3'
'-y+1/3, x-y+2/3, z+2/3'
'-x+y+1/3, -x+2/3, z+2/3'
'-x, -y, -z'
'y, -x+y, -z'
'x-y, x, -z'
'-x+2/3, -y+1/3, -z+1/3'
'y+2/3, -x+y+1/3, -z+1/3'
'x-y+2/3, x+1/3, -z+1/3'
'-x+1/3, -y+2/3, -z+2/3'
'y+1/3, -x+y+2/3, -z+2/3'
'x-y+1/3, x+2/3, -z+2/3'

loop_
_atom_site_label
_atom_site_type_symbol
_atom_site_fract_x
_atom_site_fract_y
_atom_site_fract_z
_atom_site_U_iso_or_equiv
_atom_site_adp_type
_atom_site_occupancy
_atom_site_site_symmetry_order
_atom_site_calc_flag
_atom_site_refinement_flags_posn
_atom_site_refinement_flags_adp
_atom_site_refinement_flags_occupancy
_atom_site_disorder_assembly
_atom_site_disorder_group
Er1 Er 0.6667 0.3333 0.58877(6) 0.0732(10) Uani 1 3 d S T P . .
P1 P 0.6667 0.3333 0.4582(3) 0.067(2) Uani 1 3 d DS T P . .
P2 P 0.6667 0.3333 0.7214(4) 0.096(3) Uani 1 3 d DS T P . .
F1 F 0.7048(5) 0.1461(5) 0.5410(4) 0.080(3) Uani 1 1 d . . . . .
F2 F 0.5984(6) 0.1270(6) 0.5063(5) 0.086(3) Uani 1 1 d . . . . .
F3 F 0.5991(6) 0.0256(5) 0.5385(4) 0.088(3) Uani 1 1 d . . . . .
F4 F 0.7004(6) 0.1372(7) 0.6371(4) 0.098(4) Uani 1 1 d . . . . .
F5 F 0.5919(6) 0.0172(6) 0.6328(5) 0.096(3) Uani 1 1 d . . . . .
F6 F 0.5900(7) 0.1136(6) 0.6719(5) 0.098(4) Uani 1 1 d . . . . .
O1 O 0.6284(7) 0.2097(7) 0.5917(5) 0.081(4) Uani 1 1 d . . . . .
O2 O 0.6667 0.3333 0.5094(7) 0.067(5) Uani 1 3 d S T P A .
C1 C 0.5927(9) 0.1258(9) 0.5888(6) 0.061(4) Uani 1 1 d D U . . .
C8 C 0.6210(10) 0.1058(9) 0.5437(7) 0.065(5) Uani 1 1 d . . . . .
C9 C 0.6191(10) 0.0970(9) 0.6315(8) 0.073(5) Uani 1 1 d . . . . .
O3 O 0.6667 0.3333 0.6656(14) 0.083(13) Uani 0.3333 3 d DS T P A 1
C2' C 0.4965(7) 0.0850(11) 0.5839(8) 0.052(6) Uani 0.66(2) 1 d DG U P B 1
C3 C 0.4602(9) 0.1334(9) 0.5852(8) 0.059(6) Uani 0.66(2) 1 d G U P B 1
H3 H 0.4933 0.1912 0.5866 0.071 Uiso 0.66(2) 1 calc R U P B 1
C4 C 0.3756(9) 0.0972(13) 0.5844(8) 0.076(7) Uani 0.66(2) 1 d G U P B 1
H4 H 0.3508 0.1303 0.5852 0.092 Uiso 0.66(2) 1 calc R U P B 1
C5 C 0.3271(6) 0.0126(14) 0.5823(12) 0.091(9) Uani 0.66(2) 1 d G . P B 1
H5 H 0.2693 -0.0122 0.5818 0.109 Uiso 0.66(2) 1 calc R U P B 1
C6 C 0.3634(11) -0.0359(10) 0.5811(16) 0.087(8) Uani 0.66(2) 1 d G . P B 1
H6 H 0.3303 -0.0937 0.5797 0.105 Uiso 0.66(2) 1 calc R U P B 1
C7 C 0.4481(11) 0.0004(11) 0.5819(14) 0.084(7) Uani 0.66(2) 1 d G . P B 1
H7 H 0.4729 -0.0327 0.5810 0.100 Uiso 0.66(2) 1 calc R U P B 1
C10 C 0.7275(6) 0.2928(7) 0.4313(6) 0.038(4) Uani 0.79(2) 1 d DG U P A 1
C11 C 0.7915(7) 0.2986(8) 0.4586(5) 0.053(5) Uani 0.79(2) 1 d G U P A 1
H11 H 0.8010 0.3219 0.4894 0.064 Uiso 0.79(2) 1 calc R U P A 1
C12 C 0.8415(7) 0.2703(10) 0.4408(6) 0.074(6) Uani 0.79(2) 1 d G U P A 1
H12 H 0.8852 0.2743 0.4595 0.089 Uiso 0.79(2) 1 calc R U P A 1
C13 C 0.8275(9) 0.2362(10) 0.3958(6) 0.067(6) Uani 0.79(2) 1 d G U P A 1
H13 H 0.8617 0.2169 0.3836 0.080 Uiso 0.79(2) 1 calc R U P A 1
C14 C 0.7635(9) 0.2304(10) 0.3685(5) 0.071(6) Uani 0.79(2) 1 d G U P A 1
H14 H 0.7540 0.2071 0.3377 0.085 Uiso 0.79(2) 1 calc R U P A 1
C15 C 0.7136(7) 0.2587(8) 0.3863(6) 0.062(5) Uani 0.79(2) 1 d G . P A 1
H15 H 0.6698 0.2547 0.3676 0.074 Uiso 0.79(2) 1 calc R U P A 1
C21' C 0.620(2) 0.4132(11) 0.7862(12) 0.074(6) Uani 0.43(2) 1 d G . P A 1
H21' H 0.5814 0.3595 0.7962 0.089 Uiso 0.43(2) 1 calc R U P A 1
C16' C 0.676(2) 0.4244(14) 0.7506(12) 0.066(7) Uani 0.43(2) 1 d DG U P A 1
C17' C 0.7331(18) 0.5030(18) 0.7361(11) 0.088(9) Uani 0.43(2) 1 d G U P A 1
H17' H 0.7710 0.5106 0.7118 0.105 Uiso 0.43(2) 1 calc R U P A 1
C18' C 0.7348(16) 0.5703(12) 0.7572(12) 0.089(9) Uani 0.43(2) 1 d G . P A 1
H18' H 0.7738 0.6240 0.7473 0.107 Uiso 0.43(2) 1 calc R U P A 1
C19' C 0.6793(17) 0.5591(13) 0.7928(11) 0.065(7) Uani 0.43(2) 1 d G U P A 1
H19' H 0.6804 0.6051 0.8072 0.079 Uiso 0.43(2) 1 calc R U P A 1
C20' C 0.6222(17) 0.4805(16) 0.8073(10) 0.076(7) Uani 0.43(2) 1 d G U P A 1
H20' H 0.5842 0.4728 0.8317 0.092 Uiso 0.43(2) 1 calc R U P A 1
O4 O 0.688(3) 0.319(3) 0.6695(14) 0.083(13) Uani 0.23 1 d D . P A 2
C2 C 0.4974(11) 0.080(2) 0.5985(18) 0.052(6) Uani 0.34(2) 1 d DG . P B 2
C3' C 0.4661(17) 0.1257(19) 0.6187(15) 0.059(6) Uani 0.34(2) 1 d G . P B 2
H3' H 0.5019 0.1765 0.6334 0.071 Uiso 0.34(2) 1 calc R U P B 2
C4' C 0.3825(18) 0.097(2) 0.6174(16) 0.076(7) Uani 0.34(2) 1 d G . P B 2
H4' H 0.3611 0.1282 0.6312 0.092 Uiso 0.34(2) 1 calc R U P B 2
C5' C 0.3303(11) 0.023(3) 0.596(2) 0.091(9) Uani 0.34(2) 1 d G . P B 2
H5' H 0.2731 0.0029 0.5950 0.109 Uiso 0.34(2) 1 calc R U P B 2
C6' C 0.3616(19) -0.023(3) 0.576(3) 0.087(8) Uani 0.34(2) 1 d G . P B 2
H6' H 0.3258 -0.0741 0.5610 0.105 Uiso 0.34(2) 1 calc R U P B 2
C7' C 0.445(2) 0.005(3) 0.577(3) 0.084(7) Uani 0.34(2) 1 d G . P B 2
H7' H 0.4666 -0.0258 0.5632 0.100 Uiso 0.34(2) 1 calc R U P B 2
C15' C 0.718(3) 0.259(4) 0.411(2) 0.062(5) Uani 0.21(2) 1 d G U P A 2
H15' H 0.6735 0.2544 0.3928 0.074 Uiso 0.21(2) 1 calc R U P A 2
C10' C 0.728(2) 0.284(3) 0.458(2) 0.038(4) Uani 0.21(2) 1 d DG U P A 2
C11' C 0.793(3) 0.290(3) 0.484(2) 0.053(5) Uani 0.21(2) 1 d G U P A 2
H11' H 0.7996 0.3073 0.5161 0.064 Uiso 0.21(2) 1 calc R U P A 2
C12' C 0.849(2) 0.272(4) 0.463(2) 0.074(6) Uani 0.21(2) 1 d G U P A 2
H12' H 0.8931 0.2762 0.4812 0.089 Uiso 0.21(2) 1 calc R U P A 2
C13' C 0.839(3) 0.247(4) 0.416(2) 0.067(6) Uani 0.21(2) 1 d G U P A 2
H13' H 0.8768 0.2342 0.4021 0.080 Uiso 0.21(2) 1 calc R U P A 2
C14' C 0.774(4) 0.240(4) 0.3900(19) 0.071(6) Uani 0.21(2) 1 d G U P A 2
H14' H 0.7670 0.2233 0.3578 0.085 Uiso 0.21(2) 1 calc R U P A 2
C16 C 0.6594(15) 0.4183(10) 0.7357(9) 0.066(7) Uani 0.57(2) 1 d DG U P A 2
C17 C 0.7068(14) 0.4878(14) 0.7087(8) 0.088(9) Uani 0.57(2) 1 d G U P A 2
H17 H 0.7329 0.4841 0.6808 0.105 Uiso 0.57(2) 1 calc R U P A 2
C18 C 0.7161(13) 0.5627(11) 0.7225(9) 0.089(9) Uani 0.57(2) 1 d G U P A 2
H18 H 0.7485 0.6101 0.7040 0.107 Uiso 0.57(2) 1 calc R U P A 2
C19 C 0.6780(13) 0.5680(8) 0.7633(9) 0.065(7) Uani 0.57(2) 1 d G U P A 2
H19 H 0.6844 0.6192 0.7728 0.079 Uiso 0.57(2) 1 calc R U P A 2
C20 C 0.6305(14) 0.4985(12) 0.7904(7) 0.076(7) Uani 0.57(2) 1 d G U P A 2
H20 H 0.6045 0.5022 0.8183 0.092 Uiso 0.57(2) 1 calc R U P A 2
C21 C 0.6212(15) 0.4237(9) 0.7766(9) 0.074(6) Uani 0.57(2) 1 d G U P A 2
H21 H 0.5888 0.3762 0.7951 0.089 Uiso 0.57(2) 1 calc R U P A 2

loop_
_atom_site_aniso_label
_atom_site_aniso_U_11
_atom_site_aniso_U_22
_atom_site_aniso_U_33
_atom_site_aniso_U_23
_atom_site_aniso_U_13
_atom_site_aniso_U_12
Er1 0.0444(8) 0.0444(8) 0.131(2) 0.000 0.000 0.0222(4)
P1 0.048(3) 0.048(3) 0.105(8) 0.000 0.000 0.0240(13)
P2 0.095(4) 0.095(4) 0.097(8) 0.000 0.000 0.048(2)
F1 0.045(5) 0.056(5) 0.137(9) 0.008(5) 0.017(5) 0.025(4)
F2 0.069(6) 0.060(6) 0.130(10) 0.002(6) 0.007(6) 0.032(5)
F3 0.080(7) 0.047(5) 0.137(10) 0.002(5) 0.016(6) 0.032(5)
F4 0.046(6) 0.087(7) 0.151(11) 0.001(7) -0.010(6) 0.027(5)
F5 0.089(7) 0.061(6) 0.146(10) -0.005(6) -0.011(7) 0.043(6)
F6 0.083(7) 0.060(6) 0.136(10) -0.013(6) 0.005(7) 0.024(6)
O1 0.053(7) 0.064(7) 0.120(11) -0.002(7) 0.013(6) 0.025(6)
O2 0.070(8) 0.070(8) 0.061(15) 0.000 0.000 0.035(4)
C1 0.056(7) 0.040(7) 0.078(9) -0.001(6) 0.007(6) 0.016(6)
C8 0.055(10) 0.037(8) 0.091(14) 0.009(8) -0.012(9) 0.014(7)
C9 0.060(11) 0.035(8) 0.110(16) -0.004(9) -0.003(10) 0.014(8)
O3 0.055(18) 0.055(18) 0.14(3) 0.000 0.000 0.028(9)
C2' 0.056(8) 0.040(7) 0.061(12) 0.002(7) -0.001(7) 0.024(6)
C3 0.053(8) 0.067(9) 0.070(11) 0.004(8) -0.004(8) 0.040(7)
C4 0.069(10) 0.080(10) 0.077(12) -0.001(9) 0.007(9) 0.035(8)
C5 0.062(12) 0.086(17) 0.12(3) -0.027(15) 0.002(13) 0.036(12)
C6 0.064(12) 0.055(13) 0.11(2) -0.012(14) -0.001(11) 0.006(10)
C7 0.066(11) 0.073(12) 0.13(2) -0.003(12) 0.006(11) 0.050(10)
C10 0.040(5) 0.037(5) 0.032(6) 0.007(4) 0.001(4) 0.015(4)
C11 0.049(7) 0.054(7) 0.054(8) 0.000(6) -0.003(6) 0.025(5)
C12 0.069(8) 0.073(8) 0.083(9) -0.004(6) 0.001(6) 0.038(6)
C13 0.063(8) 0.067(8) 0.074(9) 0.000(6) 0.007(6) 0.035(6)
C14 0.074(8) 0.072(8) 0.072(9) 0.000(6) -0.001(6) 0.041(6)
C15 0.059(8) 0.070(8) 0.065(10) 0.005(8) -0.003(7) 0.040(7)
C21' 0.077(9) 0.061(8) 0.083(10) 0.011(7) -0.011(8) 0.034(7)
C16' 0.066(9) 0.061(8) 0.075(10) 0.009(6) -0.013(6) 0.034(6)
C17' 0.086(10) 0.087(10) 0.087(11) 0.001(7) 0.001(7) 0.040(7)
C18' 0.090(12) 0.085(11) 0.096(13) 0.013(9) -0.007(9) 0.046(9)
C19' 0.066(8) 0.059(8) 0.073(10) 0.009(6) -0.007(7) 0.033(6)
C20' 0.074(8) 0.073(9) 0.086(10) 0.010(6) -0.006(6) 0.039(7)
O4 0.055(18) 0.055(18) 0.14(3) 0.000 0.000 0.028(9)
C2 0.056(8) 0.040(7) 0.061(12) 0.002(7) -0.001(7) 0.024(6)
C3' 0.053(8) 0.067(9) 0.070(11) 0.004(8) -0.004(8) 0.040(7)
C4' 0.069(10) 0.080(10) 0.077(12) -0.001(9) 0.007(9) 0.035(8)
C5' 0.062(12) 0.086(17) 0.12(3) -0.027(15) 0.002(13) 0.036(12)
C6' 0.064(12) 0.055(13) 0.11(2) -0.012(14) -0.001(11) 0.006(10)
C7' 0.066(11) 0.073(12) 0.13(2) -0.003(12) 0.006(11) 0.050(10)
C15' 0.059(8) 0.070(8) 0.065(10) 0.005(8) -0.003(7) 0.040(7)
C10' 0.040(5) 0.037(5) 0.032(6) 0.007(4) 0.001(4) 0.015(4)
C11' 0.049(7) 0.054(7) 0.054(8) 0.000(6) -0.003(6) 0.025(5)
C12' 0.069(8) 0.073(8) 0.083(9) -0.004(6) 0.001(6) 0.038(6)
C13' 0.063(8) 0.067(8) 0.074(9) 0.000(6) 0.007(6) 0.035(6)
C14' 0.074(8) 0.072(8) 0.072(9) 0.000(6) -0.001(6) 0.041(6)
C16 0.066(9) 0.061(8) 0.075(10) 0.009(6) -0.013(6) 0.034(6)
C17 0.086(10) 0.087(10) 0.087(11) 0.001(7) 0.001(7) 0.040(7)
C18 0.090(12) 0.085(11) 0.096(13) 0.013(9) -0.007(9) 0.046(9)
C19 0.066(8) 0.059(8) 0.073(10) 0.009(6) -0.007(7) 0.033(6)
C20 0.074(8) 0.073(9) 0.086(10) 0.010(6) -0.006(6) 0.039(7)
C21 0.077(9) 0.061(8) 0.083(10) 0.011(7) -0.011(8) 0.034(7)

loop_
_atom_type_symbol
_atom_type_description
_atom_type_scat_dispersion_real
_atom_type_scat_dispersion_imag
_atom_type_scat_source
C C 0.0033 0.0016 'International Tables Vol C Tables 4.2.6.8 and 6.1.1.4'
H H 0.0000 0.0000 'International Tables Vol C Tables 4.2.6.8 and 6.1.1.4'
Er Er -0.2586 4.9576 'International Tables Vol C Tables 4.2.6.8 and 6.1.1.4'
F F 0.0171 0.0103 'International Tables Vol C Tables 4.2.6.8 and 6.1.1.4'
O O 0.0106 0.0060 'International Tables Vol C Tables 4.2.6.8 and 6.1.1.4'
P P 0.1023 0.0942 'International Tables Vol C Tables 4.2.6.8 and 6.1.1.4'

loop_
_geom_angle_atom_site_label_1
_geom_angle_atom_site_label_2
_geom_angle_atom_site_label_3
_geom_angle
_geom_angle_site_symmetry_1
_geom_angle_site_symmetry_3
_geom_angle_publ_flag
O1 Er1 O1 119.85(5) . 2_655 ?
O1 Er1 O1 119.85(6) . 3_665 ?
O1 Er1 O1 119.85(5) 2_655 3_665 ?
O1 Er1 O2 92.3(4) . . ?
O1 Er1 O2 92.3(4) 2_655 . ?
O1 Er1 O2 92.3(4) 3_665 . ?
O1 Er1 O3 87.7(4) . . ?
O1 Er1 O3 87.7(4) 2_655 . ?
O1 Er1 O3 87.7(4) 3_665 . ?
O1 Er1 O4 102.2(11) 2_655 3_665 ?
O1 Er1 O4 102.2(11) . 2_655 ?
O1 Er1 O4 82.0(14) 3_665 2_655 ?
O1 Er1 O4 79.2(13) 3_665 3_665 ?
O1 Er1 O4 79.2(13) . . ?
O1 Er1 O4 79.2(13) 2_655 2_655 ?
O1 Er1 O4 82.0(14) 2_655 . ?
O1 Er1 O4 102.2(11) 3_665 . ?
O1 Er1 O4 82.0(14) . 3_665 ?
O2 Er1 O4 165.5(10) . 2_655 ?
O2 Er1 O4 165.5(10) . 3_665 ?
O2 Er1 O4 165.5(10) . . ?
O3 Er1 O2 180.0 . . ?
O4 Er1 O4 25.1(17) 3_665 2_655 ?
O4 Er1 O4 25.1(17) . 3_665 ?
O4 Er1 O4 25.1(17) . 2_655 ?
O2 P1 C10 114.5(6) . 2_655 ?
O2 P1 C10 114.5(6) . 3_665 ?
O2 P1 C10 114.5(6) . . ?
O2 P1 C10' 90(4) . 2_655 ?
O2 P1 C10' 90.4(19) . . ?
O2 P1 C10' 90(4) . 3_665 ?
C10 P1 C10 104.0(7) . 3_665 ?
C10 P1 C10 104.0(7) . 2_655 ?
C10 P1 C10 104.0(7) 3_665 2_655 ?
C10' P1 C10' 120(3) . 2_655 ?
C10' P1 C10' 120(3) . 3_665 ?
C10' P1 C10' 119.99(11) 3_665 2_655 ?
O3 P2 C16' 117(2) . 3_665 ?
O3 P2 C16' 117(2) . 2_655 ?
O3 P2 C16' 116.7(12) . . ?
C16' P2 C16' 101(3) 3_665 2_655 ?
C16' P2 C16' 101(3) 2_655 . ?
C16' P2 C16' 101(2) 3_665 . ?
O4 P2 O4 38(3) . 2_655 ?
O4 P2 O4 38(3) 3_665 2_655 ?
O4 P2 O4 38(3) . 3_665 ?
O4 P2 C16 84.1(19) . 3_665 ?
O4 P2 C16 84(2) 3_665 2_655 ?
O4 P2 C16 122(2) 2_655 2_655 ?
O4 P2 C16 103(2) . 2_655 ?
O4 P2 C16 122(2) . . ?
O4 P2 C16 84.1(19) 2_655 . ?
O4 P2 C16 122(2) 3_665 3_665 ?
O4 P2 C16 103(2) 2_655 3_665 ?
O4 P2 C16 103(2) 3_665 . ?
C16 P2 C16 114.7(7) 2_655 . ?
C16 P2 C16 114.7(7) 3_665 . ?
C16 P2 C16 114.7(7) 3_665 2_655 ?
C1 O1 Er1 170.7(11) . . ?
P1 O2 Er1 180.0 . . ?
O1 C1 C8 107.9(13) . . ?
O1 C1 C9 108.0(13) . . ?
O1 C1 C2' 110.3(13) . . ?
O1 C1 C2 112.8(17) . . ?
C8 C1 C9 111.3(15) . . ?
C8 C1 C2' 105.6(14) . . ?
C8 C1 C2 117(2) . . ?
C9 C1 C2' 113.6(14) . . ?
C9 C1 C2 99(2) . . ?
F1 C8 C1 111.4(14) . . ?
F2 C8 F1 104.6(14) . . ?
F2 C8 F3 107.3(14) . . ?
F2 C8 C1 114.0(15) . . ?
F3 C8 F1 103.6(13) . . ?
F3 C8 C1 115.0(14) . . ?
F4 C9 F6 104.5(15) . . ?
F4 C9 C1 112.4(15) . . ?
F5 C9 F4 109.0(14) . . ?
F5 C9 F6 105.4(15) . . ?
F5 C9 C1 114.9(15) . . ?
F6 C9 C1 109.8(15) . . ?
P2 O3 Er1 180.0 . . ?
C3 C2' C1 120.0(13) . . ?
C3 C2' C7 120.0 . . ?
C7 C2' C1 119.9(12) . . ?
C2' C3 H3 120.0 . . ?
C2' C3 C4 120.0 . . ?
C4 C3 H3 120.0 . . ?
C3 C4 H4 120.0 . . ?
C3 C4 C5 120.0 . . ?
C5 C4 H4 120.0 . . ?
C4 C5 H5 120.0 . . ?
C6 C5 C4 120.0 . . ?
C6 C5 H5 120.0 . . ?
C5 C6 H6 120.0 . . ?
C5 C6 C7 120.0 . . ?
C7 C6 H6 120.0 . . ?
C2' C7 H7 120.0 . . ?
C6 C7 C2' 120.0 . . ?
C6 C7 H7 120.0 . . ?
C11 C10 P1 116.0(7) . . ?
C11 C10 C15 120.0 . . ?
C15 C10 P1 124.0(7) . . ?
C10 C11 H11 120.0 . . ?
C12 C11 C10 120.0 . . ?
C12 C11 H11 120.0 . . ?
C11 C12 H12 120.0 . . ?
C11 C12 C13 120.0 . . ?
C13 C12 H12 120.0 . . ?
C12 C13 H13 120.0 . . ?
C12 C13 C14 120.0 . . ?
C14 C13 H13 120.0 . . ?
C13 C14 H14 120.0 . . ?
C15 C14 C13 120.0 . . ?
C15 C14 H14 120.0 . . ?
C10 C15 H15 120.0 . . ?
C14 C15 C10 120.0 . . ?
C14 C15 H15 120.0 . . ?
C16' C21' H21' 120.0 . . ?
C16' C21' C20' 120.0 . . ?
C20' C21' H21' 120.0 . . ?
C21' C16' P2 118.1(19) . . ?
C17' C16' P2 121.8(19) . . ?
C17' C16' C21' 120.0 . . ?
C16' C17' H17' 120.0 . . ?
C16' C17' C18' 120.0 . . ?
C18' C17' H17' 120.0 . . ?
C17' C18' H18' 120.0 . . ?
C19' C18' C17' 120.0 . . ?
C19' C18' H18' 120.0 . . ?
C18' C19' H19' 120.0 . . ?
C18' C19' C20' 120.0 . . ?
C20' C19' H19' 120.0 . . ?
C21' C20' H20' 120.0 . . ?
C19' C20' C21' 120.0 . . ?
C19' C20' H20' 120.0 . . ?
P2 O4 Er1 144(3) . . ?
O4 O4 Er1 77.5(8) 2_655 . ?
O4 O4 Er1 77.5(8) 3_665 . ?
O4 O4 P2 71.1(14) 3_665 . ?
O4 O4 P2 71.1(14) 2_655 . ?
O4 O4 O4 60.00(4) 2_655 3_665 ?
C3' C2 C1 117(2) . . ?
C3' C2 C7' 120.0 . . ?
C7' C2 C1 121(3) . . ?
C2 C3' H3' 120.0 . . ?
C2 C3' C4' 120.0 . . ?
C4' C3' H3' 120.0 . . ?
C3' C4' H4' 120.0 . . ?
C5' C4' C3' 120.0 . . ?
C5' C4' H4' 120.0 . . ?
C4' C5' H5' 120.0 . . ?
C4' C5' C6' 120.0 . . ?
C6' C5' H5' 120.0 . . ?
C5' C6' H6' 120.0 . . ?
C7' C6' C5' 120.0 . . ?
C7' C6' H6' 120.0 . . ?
C2 C7' H7' 120.0 . . ?
C6' C7' C2 120.0 . . ?
C6' C7' H7' 120.0 . . ?
C10' C15' H15' 120.0 . . ?
C10' C15' C14' 120.0 . . ?
C14' C15' H15' 120.0 . . ?
C15' C10' P1 100(3) . . ?
C15' C10' C11' 120.0 . . ?
C11' C10' P1 136(3) . . ?
C10' C11' H11' 120.0 . . ?
C12' C11' C10' 120.0 . . ?
C12' C11' H11' 120.0 . . ?
C11' C12' H12' 120.0 . . ?
C13' C12' C11' 120.0 . . ?
C13' C12' H12' 120.0 . . ?
C12' C13' H13' 120.0 . . ?
C12' C13' C14' 120.0 . . ?
C14' C13' H13' 120.0 . . ?
C15' C14' H14' 120.0 . . ?
C13' C14' C15' 120.0 . . ?
C13' C14' H14' 120.0 . . ?
C17 C16 P2 115.8(14) . . ?
C17 C16 C21 120.0 . . ?
C21 C16 P2 123.2(14) . . ?
C16 C17 H17 120.0 . . ?
C18 C17 C16 120.0 . . ?
C18 C17 H17 120.0 . . ?
C17 C18 H18 120.0 . . ?
C19 C18 C17 120.0 . . ?
C19 C18 H18 120.0 . . ?
C18 C19 H19 120.0 . . ?
C18 C19 C20 120.0 . . ?
C20 C19 H19 120.0 . . ?
C19 C20 H20 120.0 . . ?
C21 C20 C19 120.0 . . ?
C21 C20 H20 120.0 . . ?
C16 C21 H21 120.0 . . ?
C20 C21 C16 120.0 . . ?
C20 C21 H21 120.0 . . ?

loop_
_geom_bond_atom_site_label_1
_geom_bond_atom_site_label_2
_geom_bond_distance
_geom_bond_site_symmetry_2
_geom_bond_publ_flag
Er1 O1 2.072(12) . ?
Er1 O1 2.072(12) 3_665 ?
Er1 O1 2.072(12) 2_655 ?
Er1 O2 2.24(2) . ?
Er1 O3 2.17(4) . ?
Er1 O4 2.35(4) 3_665 ?
Er1 O4 2.35(4) 2_655 ?
Er1 O4 2.35(4) . ?
P1 O2 1.45(2) . ?
P1 C10 1.835(9) 2_655 ?
P1 C10 1.835(9) 3_665 ?
P1 C10 1.835(9) . ?
P1 C10' 1.813(19) . ?
P1 C10' 1.81(6) 2_655 ?
P1 C10' 1.81(6) 3_665 ?
P2 O3 1.58(4) . ?
P2 C16' 1.84(3) 2_655 ?
P2 C16' 1.835(15) . ?
P2 C16' 1.84(4) 3_665 ?
P2 O4 1.58(4) 3_665 ?
P2 O4 1.58(4) . ?
P2 O4 1.58(4) 2_655 ?
P2 C16 1.726(13) 3_665 ?
P2 C16 1.726(13) . ?
P2 C16 1.726(13) 2_655 ?
F1 C8 1.373(18) . ?
F2 C8 1.276(19) . ?
F3 C8 1.365(17) . ?
F4 C9 1.338(18) . ?
F5 C9 1.326(17) . ?
F6 C9 1.37(2) . ?
O1 C1 1.379(18) . ?
C1 C8 1.50(2) . ?
C1 C9 1.51(2) . ?
C1 C2' 1.585(19) . ?
C1 C2 1.58(2) . ?
C2' C3 1.3900 . ?
C2' C7 1.3900 . ?
C3 H3 0.9500 . ?
C3 C4 1.3900 . ?
C4 H4 0.9500 . ?
C4 C5 1.3900 . ?
C5 H5 0.9500 . ?
C5 C6 1.3900 . ?
C6 H6 0.9500 . ?
C6 C7 1.3900 . ?
C7 H7 0.9500 . ?
C10 C11 1.3900 . ?
C10 C15 1.3900 . ?
C11 H11 0.9500 . ?
C11 C12 1.3900 . ?
C12 H12 0.9500 . ?
C12 C13 1.3900 . ?
C13 H13 0.9500 . ?
C13 C14 1.3900 . ?
C14 H14 0.9500 . ?
C14 C15 1.3900 . ?
C15 H15 0.9500 . ?
C21' H21' 0.9500 . ?
C21' C16' 1.3900 . ?
C21' C20' 1.3900 . ?
C16' C17' 1.3900 . ?
C17' H17' 0.9500 . ?
C17' C18' 1.3900 . ?
C18' H18' 0.9500 . ?
C18' C19' 1.3900 . ?
C19' H19' 0.9500 . ?
C19' C20' 1.3900 . ?
C20' H20' 0.9500 . ?
O4 O4 1.02(7) 2_655 ?
O4 O4 1.02(7) 3_665 ?
C2 C3' 1.3900 . ?
C2 C7' 1.3900 . ?
C3' H3' 0.9500 . ?
C3' C4' 1.3900 . ?
C4' H4' 0.9500 . ?
C4' C5' 1.3900 . ?
C5' H5' 0.9500 . ?
C5' C6' 1.3900 . ?
C6' H6' 0.9500 . ?
C6' C7' 1.3900 . ?
C7' H7' 0.9500 . ?
C15' H15' 0.9500 . ?
C15' C10' 1.3900 . ?
C15' C14' 1.3900 . ?
C10' C11' 1.3900 . ?
C11' H11' 0.9500 . ?
C11' C12' 1.3900 . ?
C12' H12' 0.9500 . ?
C12' C13' 1.3900 . ?
C13' H13' 0.9500 . ?
C13' C14' 1.3900 . ?
C14' H14' 0.9500 . ?
C16 C17 1.3900 . ?
C16 C21 1.3900 . ?
C17 H17 0.9500 . ?
C17 C18 1.3900 . ?
C18 H18 0.9500 . ?
C18 C19 1.3900 . ?
C19 H19 0.9500 . ?
C19 C20 1.3900 . ?
C20 H20 0.9500 . ?
C20 C21 1.3900 . ?
C21 H21 0.9500 . ?

loop_
_geom_torsion_atom_site_label_1
_geom_torsion_atom_site_label_2
_geom_torsion_atom_site_label_3
_geom_torsion_atom_site_label_4
_geom_torsion
_geom_torsion_site_symmetry_1
_geom_torsion_site_symmetry_2
_geom_torsion_site_symmetry_3
_geom_torsion_site_symmetry_4
_geom_torsion_publ_flag
P1 C10 C11 C12 -179.2(10) . . . . ?
P1 C10 C15 C14 179.2(10) . . . . ?
P1 C10' C11' C12' -151(5) . . . . ?
P2 C16' C17' C18' 176(2) . . . . ?
P2 C16 C17 C18 -168.9(16) . . . . ?
P2 C16 C21 C20 168.1(17) . . . . ?
O1 C1 C8 F1 54.7(18) . . . . ?
O1 C1 C8 F2 -63.4(17) . . . . ?
O1 C1 C8 F3 172.2(13) . . . . ?
O1 C1 C9 F4 -52(2) . . . . ?
O1 C1 C9 F5 -177.6(14) . . . . ?
O1 C1 C9 F6 63.8(16) . . . . ?
O1 C1 C2' C3 -3(2) . . . . ?
O1 C1 C2' C7 -178.2(16) . . . . ?
O1 C1 C2 C3' -14(4) . . . . ?
O1 C1 C2 C7' 149(3) . . . . ?
O2 P1 C10 C11 -25.9(8) . . . . ?
O2 P1 C10 C15 154.9(7) . . . . ?
O2 P1 C10' C15' 166(2) . . . . ?
O2 P1 C10' C11' -40(4) . . . . ?
C1 C2' C3 C4 -175.3(18) . . . . ?
C1 C2' C7 C6 175.3(18) . . . . ?
C1 C2 C3' C4' 164(3) . . . . ?
C1 C2 C7' C6' -163(3) . . . . ?
C8 C1 C9 F4 66.2(18) . . . . ?
C8 C1 C9 F5 -59.3(19) . . . . ?
C8 C1 C9 F6 -178.0(12) . . . . ?
C8 C1 C2' C3 -119.2(17) . . . . ?
C8 C1 C2' C7 65.5(18) . . . . ?
C8 C1 C2 C3' -141(3) . . . . ?
C8 C1 C2 C7' 23(3) . . . . ?
C9 C1 C8 F1 -63.6(16) . . . . ?
C9 C1 C8 F2 178.3(12) . . . . ?
C9 C1 C8 F3 53.9(18) . . . . ?
C9 C1 C2' C3 118.5(18) . . . . ?
C9 C1 C2' C7 -57(2) . . . . ?
C9 C1 C2 C3' 100(3) . . . . ?
C9 C1 C2 C7' -97(3) . . . . ?
O3 P2 C16' C21' 130.5(14) . . . . ?
O3 P2 C16' C17' -46(2) . . . . ?
C2' C1 C8 F1 172.6(13) . . . . ?
C2' C1 C8 F2 54.6(17) . . . . ?
C2' C1 C8 F3 -69.9(18) . . . . ?
C2' C1 C9 F4 -174.7(14) . . . . ?
C2' C1 C9 F5 60(2) . . . . ?
C2' C1 C9 F6 -58.9(17) . . . . ?
C2' C3 C4 C5 0.0 . . . . ?
C3 C2' C7 C6 0.0 . . . . ?
C3 C4 C5 C6 0.0 . . . . ?
C4 C5 C6 C7 0.0 . . . . ?
C5 C6 C7 C2' 0.0 . . . . ?
C7 C2' C3 C4 0.0 . . . . ?
C10 P1 C10 C11 99.8(11) 2_655 . . . ?
C10 P1 C10 C11 -151.6(8) 3_665 . . . ?
C10 P1 C10 C15 29.3(11) 3_665 . . . ?
C10 P1 C10 C15 -79.4(7) 2_655 . . . ?
C10 C11 C12 C13 0.0 . . . . ?
C11 C10 C15 C14 0.0 . . . . ?
C11 C12 C13 C14 0.0 . . . . ?
C12 C13 C14 C15 0.0 . . . . ?
C13 C14 C15 C10 0.0 . . . . ?
C15 C10 C11 C12 0.0 . . . . ?
C21' C16' C17' C18' 0.0 . . . . ?
C16' P2 C16' C21' 3(3) 2_655 . . . ?
C16' P2 C16' C21' -101.6(16) 3_665 . . . ?
C16' P2 C16' C17' -173(2) 2_655 . . . ?
C16' P2 C16' C17' 82(4) 3_665 . . . ?
C16' C21' C20' C19' 0.0 . . . . ?
C16' C17' C18' C19' 0.0 . . . . ?
C17' C18' C19' C20' 0.0 . . . . ?
C18' C19' C20' C21' 0.0 . . . . ?
C20' C21' C16' P2 -176(2) . . . . ?
C20' C21' C16' C17' 0.0 . . . . ?
O4 P2 O4 Er1 31.9(3) 3_665 . . . ?
O4 P2 O4 Er1 -31.9(3) 2_655 . . . ?
O4 P2 O4 O4 63.8(6) 3_665 . . 2_655 ?
O4 P2 O4 O4 -63.8(6) 2_655 . . 3_665 ?
O4 P2 C16 C17 -32(2) 2_655 . . . ?
O4 P2 C16 C17 -64(2) 3_665 . . . ?
O4 P2 C16 C17 -28(3) . . . . ?
O4 P2 C16 C21 160(2) 2_655 . . . ?
O4 P2 C16 C21 163(2) . . . . ?
O4 P2 C16 C21 127(2) 3_665 . . . ?
C2 C1 C8 F1 -177(2) . . . . ?
C2 C1 C8 F2 65(2) . . . . ?
C2 C1 C8 F3 -59(3) . . . . ?
C2 C1 C9 F4 -169.7(19) . . . . ?
C2 C1 C9 F5 65(2) . . . . ?
C2 C1 C9 F6 -54(2) . . . . ?
C2 C3' C4' C5' 0.0 . . . . ?
C3' C2 C7' C6' 0.0 . . . . ?
C3' C4' C5' C6' 0.0 . . . . ?
C4' C5' C6' C7' 0.0 . . . . ?
C5' C6' C7' C2 0.0 . . . . ?
C7' C2 C3' C4' 0.0 . . . . ?
C15' C10' C11' C12' 0.0 . . . . ?
C10' P1 C10' C15' -104(5) 2_655 . . . ?
C10' P1 C10' C15' 75(6) 3_665 . . . ?
C10' P1 C10' C11' -130(4) 3_665 . . . ?
C10' P1 C10' C11' 51(8) 2_655 . . . ?
C10' C15' C14' C13' 0.0 . . . . ?
C10' C11' C12' C13' 0.0 . . . . ?
C11' C12' C13' C14' 0.0 . . . . ?
C12' C13' C14' C15' 0.0 . . . . ?
C14' C15' C10' P1 160(3) . . . . ?
C14' C15' C10' C11' 0.0 . . . . ?
C16 P2 O4 Er1 -153(5) 3_665 . . . ?
C16 P2 O4 Er1 93(5) 2_655 . . . ?
C16 P2 O4 Er1 -37(6) . . . . ?
C16 P2 O4 O4 -121(5) 3_665 . . 2_655 ?
C16 P2 O4 O4 125(5) 2_655 . . 2_655 ?
C16 P2 O4 O4 61(5) 2_655 . . 3_665 ?
C16 P2 O4 O4 -69(6) . . . 3_665 ?
C16 P2 O4 O4 -5(6) . . . 2_655 ?
C16 P2 O4 O4 175(5) 3_665 . . 3_665 ?
C16 P2 C16 C17 70(2) 3_665 . . . ?
C16 P2 C16 C17 -154.0(14) 2_655 . . . ?
C16 P2 C16 C21 -98.3(14) 3_665 . . . ?
C16 P2 C16 C21 37(2) 2_655 . . . ?
C16 C17 C18 C19 0.0 . . . . ?
C17 C16 C21 C20 0.0 . . . . ?
C17 C18 C19 C20 0.0 . . . . ?
C18 C19 C20 C21 0.0 . . . . ?
C19 C20 C21 C16 0.0 . . . . ?
C21 C16 C17 C18 0.0 . . . . ?
